data_7130492
loop_
_publ_author_name
'B\"ucker, Anna'
'W\"olper, Christoph'
'Haberhauer, Gebhard'
'Schulz, Stephan'

_publ_section_title
;
 Structurally characterised intermediate of the oxidative addition of a
 heteroleptic germylene to gallanediyle
;
_journal_name_full 'Chemical Communications'
_journal_paper_doi 10.1039/D2CC03561H
_journal_year 2022
_chemical_formula_sum 'C60 H77 Cl Ga Ge N3'
_chemical_formula_weight 1018.00
_space_group_crystal_system triclinic
_space_group_IT_number 2
_space_group_name_Hall '-P 1'
_space_group_name_H-M_alt 'P -1'
_atom_sites_solution_hydrogens geom
_atom_sites_solution_primary direct
_atom_sites_solution_secondary difmap
_audit_creation_method SHELXL-2017/1
_audit_update_record
;
2022-06-15 deposited with the CCDC.	2022-08-05 downloaded from the CCDC.
;
_cell_angle_alpha 81.618(3)
_cell_angle_beta 83.685(3)
_cell_angle_gamma 70.885(3)
_cell_formula_units_Z 2
_cell_length_a 10.8534(10)
_cell_length_b 12.7554(11)
_cell_length_c 20.8891(18)
_cell_measurement_reflns_used 9939
_cell_measurement_temperature 100(2)
_cell_measurement_theta_max 80.14
_cell_measurement_theta_min 3.69
_cell_volume 2697.2(4)
_computing_cell_refinement 'Bruker APEX3(v2017.3-0)'
_computing_data_collection 'Bruker APEX3(v2017.3-0)'
_computing_data_reduction 'Bruker APEX3(v2017.3-0)'
_computing_molecular_graphics 'ORTEP/PLATON (Spek)'
_computing_publication_material 'BRUKER AXS SHELXTL (c) 2008 / Vers. 2008/4'
_computing_structure_refinement 'SHELXL-2017/1 (Sheldrick, 2017)'
_computing_structure_solution 'Bruker APEX3(v2017.3-0)'
_diffrn_ambient_temperature 100(2)
_diffrn_detector_area_resol_mean 7.3910
_diffrn_measured_fraction_theta_full 1.000
_diffrn_measured_fraction_theta_max 0.987
_diffrn_measurement_device_type 'Bruker D8 Venture (Photon II detector)'
_diffrn_measurement_method 'Data collection strategy APEX 3/Queen'
_diffrn_radiation_monochromator 'multilayer mirror'
_diffrn_radiation_type CuK\a
_diffrn_radiation_wavelength 1.54178
_diffrn_reflns_av_R_equivalents 0.0561
_diffrn_reflns_av_unetI/netI 0.0207
_diffrn_reflns_Laue_measured_fraction_full 1.000
_diffrn_reflns_Laue_measured_fraction_max 0.987
_diffrn_reflns_limit_h_max 13
_diffrn_reflns_limit_h_min -13
_diffrn_reflns_limit_k_max 16
_diffrn_reflns_limit_k_min -15
_diffrn_reflns_limit_l_max 26
_diffrn_reflns_limit_l_min -26
_diffrn_reflns_number 131791
_diffrn_reflns_point_group_measured_fraction_full 1.000
_diffrn_reflns_point_group_measured_fraction_max 0.987
_diffrn_reflns_theta_full 67.679
_diffrn_reflns_theta_max 80.678
_diffrn_reflns_theta_min 2.143
_diffrn_source 'micro-focus sealed tube'
_diffrn_source_type 'INCOATEC I\mS 3.0'
_exptl_absorpt_coefficient_mu 2.045
_exptl_absorpt_correction_T_max 0.75
_exptl_absorpt_correction_T_min 0.64
_exptl_absorpt_correction_type multi-scan
_exptl_absorpt_process_details
; 
 SADABS
 R.H. Blessing, Acta Cryst. (1995) A51 33-38 
;
_exptl_crystal_colour yellow
_exptl_crystal_density_diffrn 1.253
_exptl_crystal_description tablet
_exptl_crystal_F_000 1076
_exptl_crystal_size_max 0.117
_exptl_crystal_size_mid 0.107
_exptl_crystal_size_min 0.055
_refine_diff_density_max 0.741
_refine_diff_density_min -0.544
_refine_diff_density_rms 0.056
_refine_ls_extinction_method none
_refine_ls_goodness_of_fit_ref 1.036
_refine_ls_hydrogen_treatment constr
_refine_ls_matrix_type full
_refine_ls_number_parameters 641
_refine_ls_number_reflns 11693
_refine_ls_number_restraints 25
_refine_ls_restrained_S_all 1.035
_refine_ls_R_factor_all 0.0348
_refine_ls_R_factor_gt 0.0294
_refine_ls_shift/su_max 0.002
_refine_ls_shift/su_mean 0.000
_refine_ls_structure_factor_coef Fsqd
_refine_ls_weighting_details 'w=1/[\s^2^(Fo^2^)+(0.0446P)^2^+1.3846P] where P=(Fo^2^+2Fc^2^)/3'
_refine_ls_weighting_scheme calc
_refine_ls_wR_factor_gt 0.0782
_refine_ls_wR_factor_ref 0.0822
_reflns_Friedel_coverage 0.000
_reflns_number_gt 10314
_reflns_number_total 11693
_reflns_threshold_expression 'I > 2\s(I)'
_cod_data_source_file d2cc03561h2.cif
_cod_data_source_block ab_265m
_cod_database_code 7130492
_shelx_shelxl_version_number 2017/1
_shelx_space_group_comment
;
The symmetry employed for this shelxl refinement is uniquely defined
by the following loop, which should always be used as a source of
symmetry information in preference to the above space-group names.
They are only intended as comments.
;
_shelx_estimated_absorpt_t_min 0.796
_shelx_estimated_absorpt_t_max 0.896

loop_
_space_group_symop_operation_xyz
'x, y, z'
'-x, -y, -z'

loop_
_atom_site_label
_atom_site_type_symbol
_atom_site_fract_x
_atom_site_fract_y
_atom_site_fract_z
_atom_site_U_iso_or_equiv
_atom_site_adp_type
_atom_site_occupancy
_atom_site_site_symmetry_order
_atom_site_calc_flag
_atom_site_refinement_flags_posn
_atom_site_refinement_flags_adp
_atom_site_refinement_flags_occupancy
_atom_site_disorder_assembly
_atom_site_disorder_group
Ge1 Ge 0.17457(2) 0.58376(2) 0.27822(2) 0.02018(5) Uani 1 1 d . . . . .
Ga1 Ga 0.31311(2) 0.55598(2) 0.17458(2) 0.01660(5) Uani 1 1 d . . . . .
Cl1 Cl 0.53061(3) 0.52741(3) 0.15037(2) 0.02189(8) Uani 1 1 d . . . . .
N1 N 0.29795(12) 0.43366(10) 0.13003(6) 0.0182(2) Uani 1 1 d . . . . .
N2 N 0.24139(12) 0.67412(10) 0.10262(6) 0.0182(2) Uani 1 1 d . . . . .
N3 N 0.24321(19) 0.33412(13) 0.33807(8) 0.0368(4) Uani 1 1 d . . . . .
C1 C 0.32348(14) 0.43973(12) 0.06546(7) 0.0188(3) Uani 1 1 d . . . . .
C2 C 0.32300(15) 0.53794(13) 0.02583(7) 0.0200(3) Uani 1 1 d . . . . .
H2 H 0.361590 0.529480 -0.016971 0.024 Uiso 1 1 calc R U . . .
C3 C 0.27210(15) 0.64764(13) 0.04193(7) 0.0195(3) Uani 1 1 d . . . . .
C4 C 0.35253(17) 0.33628(13) 0.03152(8) 0.0242(3) Uani 1 1 d . . . . .
H4A H 0.365730 0.355596 -0.015312 0.036 Uiso 1 1 calc R U . . .
H4B H 0.278890 0.306677 0.040323 0.036 Uiso 1 1 calc R U . . .
H4C H 0.431780 0.279643 0.047605 0.036 Uiso 1 1 calc R U . . .
C5 C 0.25018(17) 0.73881(14) -0.01471(8) 0.0258(3) Uani 1 1 d . . . . .
H5A H 0.275848 0.705082 -0.055375 0.039 Uiso 1 1 calc R U . . .
H5B H 0.302967 0.786879 -0.011357 0.039 Uiso 1 1 calc R U . . .
H5C H 0.157531 0.783543 -0.014079 0.039 Uiso 1 1 calc R U . . .
C6 C 0.27466(15) 0.33343(12) 0.16289(7) 0.0200(3) Uani 1 1 d . . . . .
C7 C 0.38010(16) 0.23903(13) 0.18263(8) 0.0221(3) Uani 1 1 d . . . . .
C8 C 0.35266(18) 0.14254(14) 0.21097(8) 0.0271(3) Uani 1 1 d . . . . .
H8 H 0.422551 0.078217 0.224706 0.032 Uiso 1 1 calc R U . . .
C9 C 0.22606(19) 0.13813(14) 0.21959(9) 0.0299(4) Uani 1 1 d . . . . .
H9 H 0.209816 0.070969 0.238179 0.036 Uiso 1 1 calc R U . . .
C10 C 0.12335(18) 0.23203(15) 0.20101(9) 0.0286(3) Uani 1 1 d . . . . .
H10 H 0.036476 0.229103 0.207639 0.034 Uiso 1 1 calc R U . . .
C11 C 0.14523(16) 0.33114(14) 0.17264(8) 0.0242(3) Uani 1 1 d . . . . .
C12 C 0.52040(16) 0.23949(13) 0.17473(8) 0.0233(3) Uani 1 1 d . . . . .
H12 H 0.525169 0.303622 0.141840 0.028 Uiso 1 1 calc R U . . .
C13 C 0.61524(18) 0.13211(14) 0.15079(9) 0.0302(4) Uani 1 1 d . . . . .
H13A H 0.586311 0.119944 0.110460 0.045 Uiso 1 1 calc R U . . .
H13B H 0.616978 0.068650 0.183765 0.045 Uiso 1 1 calc R U . . .
H13C H 0.703064 0.139065 0.142820 0.045 Uiso 1 1 calc R U . . .
C14 C 0.56271(17) 0.25727(15) 0.23882(9) 0.0299(4) Uani 1 1 d . . . . .
H14A H 0.652192 0.260697 0.232569 0.045 Uiso 1 1 calc R U . . .
H14B H 0.559274 0.195051 0.271807 0.045 Uiso 1 1 calc R U . . .
H14C H 0.503725 0.327453 0.253086 0.045 Uiso 1 1 calc R U . . .
C15 C 0.03017(17) 0.43134(16) 0.15098(10) 0.0353(4) Uani 1 1 d . . . . .
H15 H 0.060058 0.498678 0.144357 0.042 Uiso 1 1 calc R U . . .
C16 C -0.0143(3) 0.4195(3) 0.08699(12) 0.0749(10) Uani 1 1 d . . . . .
H16A H -0.087921 0.485547 0.074204 0.112 Uiso 1 1 calc R U . . .
H16B H -0.041819 0.352659 0.091677 0.112 Uiso 1 1 calc R U . . .
H16C H 0.057985 0.412463 0.053667 0.112 Uiso 1 1 calc R U . . .
C17 C -0.0845(2) 0.4521(2) 0.20166(12) 0.0441(5) Uani 1 1 d . . . . .
H17A H -0.152715 0.521361 0.187509 0.066 Uiso 1 1 calc R U . . .
H17B H -0.054820 0.458680 0.243101 0.066 Uiso 1 1 calc R U . . .
H17C H -0.119740 0.389501 0.207022 0.066 Uiso 1 1 calc R U . . .
C18 C 0.17144(15) 0.79057(12) 0.10955(7) 0.0204(3) Uani 1 1 d . . . . .
C19 C 0.24171(16) 0.86635(13) 0.10786(8) 0.0218(3) Uani 1 1 d . . . . .
C20 C 0.17163(18) 0.98001(13) 0.10743(8) 0.0271(3) Uani 1 1 d . . . . .
H20 H 0.217503 1.032318 0.106011 0.033 Uiso 1 1 calc R U . . .
C21 C 0.03669(19) 1.01740(14) 0.10906(9) 0.0315(4) Uani 1 1 d . . . . .
H21 H -0.009388 1.095046 0.107755 0.038 Uiso 1 1 calc R U . . .
C22 C -0.03109(18) 0.94199(15) 0.11257(10) 0.0327(4) Uani 1 1 d . . . . .
H22 H -0.123903 0.968454 0.114541 0.039 Uiso 1 1 calc R U . . .
C23 C 0.03401(17) 0.82737(14) 0.11327(9) 0.0273(3) Uani 1 1 d . . . . .
C24 C 0.38956(16) 0.82815(13) 0.10776(8) 0.0247(3) Uani 1 1 d . . . . .
H24 H 0.423436 0.750974 0.094566 0.030 Uiso 1 1 calc R U . . .
C25 C 0.4524(2) 0.90257(16) 0.06008(10) 0.0364(4) Uani 1 1 d . . . . .
H25A H 0.421434 0.909548 0.016837 0.055 Uiso 1 1 calc R U . . .
H25B H 0.547668 0.868933 0.058301 0.055 Uiso 1 1 calc R U . . .
H25C H 0.428180 0.976741 0.074657 0.055 Uiso 1 1 calc R U . . .
C26 C 0.42909(18) 0.82222(16) 0.17656(10) 0.0332(4) Uani 1 1 d . . . . .
H26A H 0.524508 0.792917 0.177197 0.050 Uiso 1 1 calc R U . . .
H26B H 0.390241 0.772759 0.206115 0.050 Uiso 1 1 calc R U . . .
H26C H 0.397864 0.897176 0.190460 0.050 Uiso 1 1 calc R U . . .
C27 C -0.0446(8) 0.7558(8) 0.1094(4) 0.0288(17) Uani 0.620(19) 1 d D . P A 1
H27 H 0.016107 0.677482 0.109596 0.035 Uiso 0.620(19) 1 calc R U P A 1
C28 C -0.1224(7) 0.7830(9) 0.0485(3) 0.0475(16) Uani 0.620(19) 1 d D . P A 1
H28A H -0.062717 0.782299 0.009652 0.071 Uiso 0.620(19) 1 calc R U P A 1
H28B H -0.188029 0.857110 0.048775 0.071 Uiso 0.620(19) 1 calc R U P A 1
H28C H -0.166108 0.726916 0.048194 0.071 Uiso 0.620(19) 1 calc R U P A 1
C29 C -0.1385(10) 0.7592(10) 0.1702(4) 0.0352(16) Uani 0.620(19) 1 d D . P A 1
H29A H -0.196768 0.835907 0.172490 0.053 Uiso 0.620(19) 1 calc R U P A 1
H29B H -0.088234 0.733964 0.208851 0.053 Uiso 0.620(19) 1 calc R U P A 1
H29C H -0.190547 0.710083 0.167972 0.053 Uiso 0.620(19) 1 calc R U P A 1
C27' C -0.0466(12) 0.7375(13) 0.1244(5) 0.021(2) Uani 0.380(19) 1 d D . P A 2
H27' H 0.012278 0.663641 0.142882 0.025 Uiso 0.380(19) 1 calc R U P A 2
C28' C -0.0786(13) 0.7270(13) 0.0572(4) 0.044(2) Uani 0.380(19) 1 d D . P A 2
H28D H -0.127993 0.800736 0.036597 0.066 Uiso 0.380(19) 1 calc R U P A 2
H28E H -0.131088 0.676585 0.060699 0.066 Uiso 0.380(19) 1 calc R U P A 2
H28F H 0.002693 0.696785 0.030926 0.066 Uiso 0.380(19) 1 calc R U P A 2
C29' C -0.1709(16) 0.7705(19) 0.1691(7) 0.042(3) Uani 0.380(19) 1 d D . P A 2
H29D H -0.231460 0.840956 0.150280 0.062 Uiso 0.380(19) 1 calc R U P A 2
H29E H -0.148723 0.779860 0.211655 0.062 Uiso 0.380(19) 1 calc R U P A 2
H29F H -0.212368 0.711852 0.173957 0.062 Uiso 0.380(19) 1 calc R U P A 2
C30 C 0.23646(15) 0.65151(13) 0.34627(7) 0.0196(3) Uani 1 1 d . . . . .
C31 C 0.13770(15) 0.74785(13) 0.36588(7) 0.0209(3) Uani 1 1 d . . . . .
C32 C 0.16381(17) 0.81301(14) 0.40779(8) 0.0254(3) Uani 1 1 d . . . . .
H32 H 0.097327 0.878709 0.419066 0.030 Uiso 1 1 calc R U . . .
C33 C 0.28442(18) 0.78354(15) 0.43303(9) 0.0298(4) Uani 1 1 d . . . . .
H33 H 0.302222 0.829635 0.460256 0.036 Uiso 1 1 calc R U . . .
C34 C 0.37901(17) 0.68563(15) 0.41799(9) 0.0282(3) Uani 1 1 d . . . . .
H34 H 0.460969 0.663136 0.436673 0.034 Uiso 1 1 calc R U . . .
C35 C 0.35639(16) 0.61916(13) 0.37587(8) 0.0227(3) Uani 1 1 d . . . . .
C36 C -0.00260(15) 0.78150(12) 0.35006(7) 0.0201(3) Uani 1 1 d . . . . .
C37 C -0.08311(16) 0.71946(13) 0.38074(8) 0.0216(3) Uani 1 1 d . . . . .
C38 C -0.21628(16) 0.75881(13) 0.37152(8) 0.0236(3) Uani 1 1 d . . . . .
H38 H -0.269974 0.716074 0.391782 0.028 Uiso 1 1 calc R U . . .
C39 C -0.27316(16) 0.85874(14) 0.33357(9) 0.0268(3) Uani 1 1 d . . . . .
C40 C -0.19289(17) 0.92011(13) 0.30455(8) 0.0262(3) Uani 1 1 d . . . . .
H40 H -0.230445 0.989024 0.278876 0.031 Uiso 1 1 calc R U . . .
C41 C -0.05900(16) 0.88346(13) 0.31202(8) 0.0232(3) Uani 1 1 d . . . . .
C42 C -0.02837(17) 0.61121(14) 0.42356(8) 0.0262(3) Uani 1 1 d . . . . .
H42A H 0.015952 0.551319 0.396476 0.039 Uiso 1 1 calc R U . . .
H42B H -0.099708 0.592614 0.450628 0.039 Uiso 1 1 calc R U . . .
H42C H 0.034196 0.619416 0.451361 0.039 Uiso 1 1 calc R U . . .
C43 C -0.41745(18) 0.89860(17) 0.32335(11) 0.0365(4) Uani 1 1 d . . . . .
H43A H -0.452022 0.979726 0.323992 0.055 Uiso 1 1 calc R U . . .
H43B H -0.462922 0.862012 0.358053 0.055 Uiso 1 1 calc R U . . .
H43C H -0.431124 0.879950 0.281363 0.055 Uiso 1 1 calc R U . . .
C44 C 0.02336(18) 0.95348(14) 0.27901(9) 0.0291(3) Uani 1 1 d . . . . .
H44A H 0.097792 0.906936 0.254050 0.044 Uiso 1 1 calc R U . . .
H44B H 0.055375 0.984042 0.311789 0.044 Uiso 1 1 calc R U . . .
H44C H -0.029632 1.014900 0.249768 0.044 Uiso 1 1 calc R U . . .
C45 C 0.46198(15) 0.50896(14) 0.37243(8) 0.0229(3) Uani 1 1 d . . . . .
C46 C 0.44997(16) 0.41774(14) 0.41644(8) 0.0255(3) Uani 1 1 d . . . . .
C47 C 0.55001(17) 0.31616(15) 0.41725(8) 0.0274(3) Uani 1 1 d . . . . .
H47 H 0.540804 0.254011 0.446180 0.033 Uiso 1 1 calc R U . . .
C48 C 0.66344(17) 0.30341(15) 0.37659(9) 0.0280(3) Uani 1 1 d . . . . .
C49 C 0.67736(16) 0.39643(15) 0.33711(8) 0.0273(3) Uani 1 1 d . . . . .
H49 H 0.756160 0.389658 0.310822 0.033 Uiso 1 1 calc R U . . .
C50 C 0.57920(16) 0.50003(14) 0.33466(8) 0.0241(3) Uani 1 1 d . . . . .
C51 C 0.33444(17) 0.43136(16) 0.46562(9) 0.0307(4) Uani 1 1 d . . . . .
H51A H 0.253412 0.457020 0.443054 0.046 Uiso 1 1 calc R U . . .
H51B H 0.333405 0.486434 0.494018 0.046 Uiso 1 1 calc R U . . .
H51C H 0.341582 0.359469 0.491674 0.046 Uiso 1 1 calc R U . . .
C52 C 0.7675(2) 0.19048(17) 0.37618(10) 0.0391(4) Uani 1 1 d . . . . .
H52A H 0.729714 0.136298 0.364624 0.059 Uiso 1 1 calc R U . . .
H52B H 0.801251 0.165721 0.419338 0.059 Uiso 1 1 calc R U . . .
H52C H 0.839032 0.196238 0.344313 0.059 Uiso 1 1 calc R U . . .
C53 C 0.60351(18) 0.59946(15) 0.29365(9) 0.0292(3) Uani 1 1 d . . . . .
H53A H 0.606035 0.590436 0.247678 0.044 Uiso 1 1 calc R U . . .
H53B H 0.687257 0.605185 0.303317 0.044 Uiso 1 1 calc R U . . .
H53C H 0.533081 0.667516 0.303235 0.044 Uiso 1 1 calc R U . . .
C54 C 0.23981(18) 0.42258(14) 0.31458(8) 0.0283(3) Uani 1 1 d . . . . .
C55 C 0.2220(2) 0.23218(15) 0.36981(9) 0.0330(4) Uani 1 1 d . . . . .
H55 H 0.214490 0.187911 0.335503 0.040 Uiso 1 1 calc R U . . .
C56 C 0.3361(2) 0.16232(18) 0.40898(15) 0.0534(6) Uani 1 1 d . . . . .
H56A H 0.347599 0.205465 0.442343 0.064 Uiso 1 1 calc R U . . .
H56B H 0.417094 0.143633 0.380180 0.064 Uiso 1 1 calc R U . . .
C57 C 0.3121(2) 0.05469(18) 0.44178(14) 0.0506(6) Uani 1 1 d . . . . .
H57A H 0.308095 0.008635 0.408275 0.061 Uiso 1 1 calc R U . . .
H57B H 0.385570 0.011125 0.468778 0.061 Uiso 1 1 calc R U . . .
C58 C 0.1849(2) 0.08102(17) 0.48406(10) 0.0408(5) Uani 1 1 d . . . . .
H58A H 0.168822 0.010572 0.503161 0.049 Uiso 1 1 calc R U . . .
H58B H 0.191741 0.121199 0.519973 0.049 Uiso 1 1 calc R U . . .
C59 C 0.0722(2) 0.15222(19) 0.44431(12) 0.0459(5) Uani 1 1 d . . . . .
H59A H -0.009142 0.171002 0.472874 0.055 Uiso 1 1 calc R U . . .
H59B H 0.060777 0.109064 0.410930 0.055 Uiso 1 1 calc R U . . .
C60 C 0.0947(2) 0.25987(17) 0.41126(11) 0.0397(4) Uani 1 1 d . . . . .
H60A H 0.021578 0.302513 0.383859 0.048 Uiso 1 1 calc R U . . .
H60B H 0.097962 0.306792 0.444447 0.048 Uiso 1 1 calc R U . . .

loop_
_atom_site_aniso_label
_atom_site_aniso_U_11
_atom_site_aniso_U_22
_atom_site_aniso_U_33
_atom_site_aniso_U_23
_atom_site_aniso_U_13
_atom_site_aniso_U_12
Ge1 0.02115(9) 0.02098(9) 0.01973(9) -0.00568(7) 0.00147(7) -0.00796(7)
Ga1 0.01720(9) 0.01458(9) 0.01760(9) -0.00274(6) -0.00023(7) -0.00441(7)
Cl1 0.02067(17) 0.01995(16) 0.02507(17) -0.00356(13) -0.00048(13) -0.00642(13)
N1 0.0190(6) 0.0152(6) 0.0201(6) -0.0031(5) 0.0003(5) -0.0052(5)
N2 0.0189(6) 0.0154(6) 0.0198(6) -0.0031(5) -0.0009(5) -0.0044(5)
N3 0.0592(11) 0.0262(8) 0.0264(7) -0.0057(6) 0.0077(7) -0.0176(7)
C1 0.0150(6) 0.0195(7) 0.0223(7) -0.0063(6) 0.0001(5) -0.0049(5)
C2 0.0196(7) 0.0216(7) 0.0186(7) -0.0044(6) 0.0010(5) -0.0062(6)
C3 0.0188(7) 0.0198(7) 0.0199(7) -0.0009(6) -0.0012(5) -0.0067(6)
C4 0.0287(8) 0.0201(7) 0.0242(8) -0.0078(6) 0.0010(6) -0.0070(6)
C5 0.0330(9) 0.0219(7) 0.0207(7) 0.0003(6) -0.0026(6) -0.0072(6)
C6 0.0240(8) 0.0169(7) 0.0208(7) -0.0048(5) 0.0010(6) -0.0083(6)
C7 0.0255(8) 0.0187(7) 0.0223(7) -0.0042(6) 0.0002(6) -0.0073(6)
C8 0.0342(9) 0.0190(7) 0.0277(8) -0.0015(6) -0.0011(7) -0.0088(6)
C9 0.0404(10) 0.0230(8) 0.0312(9) -0.0026(6) 0.0015(7) -0.0181(7)
C10 0.0305(9) 0.0294(8) 0.0309(9) -0.0057(7) 0.0029(7) -0.0168(7)
C11 0.0239(8) 0.0236(8) 0.0269(8) -0.0052(6) 0.0025(6) -0.0105(6)
C12 0.0227(8) 0.0177(7) 0.0266(8) -0.0007(6) -0.0006(6) -0.0037(6)
C13 0.0315(9) 0.0195(7) 0.0324(9) -0.0003(6) 0.0036(7) -0.0015(6)
C14 0.0262(8) 0.0309(9) 0.0315(9) -0.0030(7) -0.0033(7) -0.0075(7)
C15 0.0209(8) 0.0300(9) 0.0519(12) 0.0022(8) 0.0043(8) -0.0088(7)
C16 0.0405(13) 0.111(3) 0.0385(13) 0.0062(14) -0.0043(10) 0.0167(14)
C17 0.0290(10) 0.0484(12) 0.0532(13) -0.0171(10) 0.0067(9) -0.0081(9)
C18 0.0227(7) 0.0161(7) 0.0199(7) -0.0021(5) -0.0034(6) -0.0023(6)
C19 0.0263(8) 0.0166(7) 0.0212(7) -0.0017(5) -0.0007(6) -0.0055(6)
C20 0.0360(9) 0.0176(7) 0.0263(8) -0.0022(6) -0.0025(7) -0.0066(7)
C21 0.0356(9) 0.0183(7) 0.0340(9) -0.0047(6) -0.0070(7) 0.0026(7)
C22 0.0256(8) 0.0251(8) 0.0424(10) -0.0098(7) -0.0099(7) 0.0037(7)
C23 0.0232(8) 0.0242(8) 0.0334(9) -0.0086(7) -0.0062(7) -0.0027(6)
C24 0.0247(8) 0.0172(7) 0.0324(8) -0.0032(6) 0.0021(6) -0.0081(6)
C25 0.0378(10) 0.0274(9) 0.0464(11) -0.0034(8) 0.0083(8) -0.0173(8)
C26 0.0294(9) 0.0300(9) 0.0393(10) -0.0037(7) -0.0078(7) -0.0068(7)
C27 0.021(2) 0.019(3) 0.043(3) -0.004(3) -0.001(2) -0.0016(17)
C28 0.038(3) 0.068(5) 0.046(2) -0.019(3) -0.008(2) -0.023(3)
C29 0.024(4) 0.035(3) 0.049(3) -0.0020(19) -0.006(2) -0.013(3)
C27' 0.016(3) 0.016(4) 0.034(4) 0.000(3) -0.004(3) -0.009(2)
C28' 0.042(5) 0.056(6) 0.044(3) -0.010(3) -0.012(3) -0.025(5)
C29' 0.019(6) 0.053(7) 0.059(5) -0.028(5) 0.012(4) -0.016(5)
C30 0.0222(7) 0.0192(7) 0.0174(7) -0.0033(5) 0.0004(5) -0.0068(6)
C31 0.0227(7) 0.0199(7) 0.0202(7) -0.0028(6) -0.0005(6) -0.0071(6)
C32 0.0275(8) 0.0212(7) 0.0265(8) -0.0078(6) -0.0015(6) -0.0045(6)
C33 0.0321(9) 0.0297(8) 0.0306(9) -0.0118(7) -0.0051(7) -0.0095(7)
C34 0.0254(8) 0.0313(9) 0.0281(8) -0.0078(7) -0.0070(7) -0.0058(7)
C35 0.0234(8) 0.0241(7) 0.0201(7) -0.0040(6) -0.0006(6) -0.0066(6)
C36 0.0213(7) 0.0181(7) 0.0202(7) -0.0054(5) 0.0005(6) -0.0047(6)
C37 0.0237(8) 0.0185(7) 0.0220(7) -0.0039(6) 0.0003(6) -0.0055(6)
C38 0.0238(8) 0.0220(7) 0.0257(8) -0.0045(6) 0.0013(6) -0.0083(6)
C39 0.0236(8) 0.0246(8) 0.0312(9) -0.0045(6) -0.0033(6) -0.0054(6)
C40 0.0272(8) 0.0195(7) 0.0291(8) 0.0000(6) -0.0051(6) -0.0039(6)
C41 0.0269(8) 0.0190(7) 0.0236(7) -0.0026(6) -0.0012(6) -0.0072(6)
C42 0.0261(8) 0.0225(8) 0.0266(8) 0.0002(6) 0.0029(6) -0.0060(6)
C43 0.0237(9) 0.0337(9) 0.0490(11) 0.0008(8) -0.0071(8) -0.0057(7)
C44 0.0300(9) 0.0234(8) 0.0334(9) 0.0020(7) -0.0015(7) -0.0103(7)
C45 0.0208(7) 0.0249(8) 0.0216(7) -0.0037(6) -0.0048(6) -0.0039(6)
C46 0.0223(8) 0.0294(8) 0.0227(8) -0.0020(6) -0.0031(6) -0.0053(6)
C47 0.0263(8) 0.0280(8) 0.0253(8) 0.0027(6) -0.0048(6) -0.0063(7)
C48 0.0230(8) 0.0283(8) 0.0279(8) -0.0019(6) -0.0056(6) -0.0010(6)
C49 0.0210(8) 0.0330(9) 0.0251(8) -0.0040(7) -0.0004(6) -0.0047(7)
C50 0.0236(8) 0.0271(8) 0.0215(7) -0.0037(6) -0.0032(6) -0.0071(6)
C51 0.0256(8) 0.0349(9) 0.0259(8) 0.0016(7) 0.0005(7) -0.0048(7)
C52 0.0315(10) 0.0332(10) 0.0404(11) 0.0004(8) -0.0023(8) 0.0040(8)
C53 0.0299(9) 0.0296(8) 0.0283(8) -0.0029(7) -0.0009(7) -0.0099(7)
C54 0.0372(9) 0.0256(8) 0.0229(8) -0.0051(6) 0.0047(7) -0.0122(7)
C55 0.0504(11) 0.0229(8) 0.0278(9) -0.0048(7) 0.0079(8) -0.0170(8)
C56 0.0329(11) 0.0283(10) 0.0909(19) 0.0088(11) 0.0048(11) -0.0082(8)
C57 0.0396(11) 0.0280(10) 0.0784(17) 0.0112(10) -0.0067(11) -0.0094(8)
C58 0.0659(14) 0.0309(9) 0.0294(9) 0.0010(7) 0.0001(9) -0.0234(9)
C59 0.0413(11) 0.0384(11) 0.0570(13) -0.0007(9) 0.0117(10) -0.0180(9)
C60 0.0357(10) 0.0297(9) 0.0504(12) 0.0008(8) 0.0011(9) -0.0097(8)

loop_
_atom_type_symbol
_atom_type_description
_atom_type_scat_dispersion_real
_atom_type_scat_dispersion_imag
_atom_type_scat_source
C C 0.0181 0.0091 'International Tables Vol C Tables 4.2.6.8 and 6.1.1.4'
H H 0.0000 0.0000 'International Tables Vol C Tables 4.2.6.8 and 6.1.1.4'
Cl Cl 0.3639 0.7018 'International Tables Vol C Tables 4.2.6.8 and 6.1.1.4'
Ga Ga -1.2846 0.7763 'International Tables Vol C Tables 4.2.6.8 and 6.1.1.4'
Ge Ge -1.0885 0.8855 'International Tables Vol C Tables 4.2.6.8 and 6.1.1.4'
N N 0.0311 0.0180 'International Tables Vol C Tables 4.2.6.8 and 6.1.1.4'

loop_
_geom_angle_atom_site_label_1
_geom_angle_atom_site_label_2
_geom_angle_atom_site_label_3
_geom_angle
_geom_angle_site_symmetry_1
_geom_angle_site_symmetry_3
_geom_angle_publ_flag
C54 Ge1 C30 98.96(7) . . ?
C54 Ge1 Ga1 94.35(5) . . ?
C30 Ge1 Ga1 116.79(4) . . ?
N1 Ga1 N2 93.81(5) . . ?
N1 Ga1 Cl1 97.66(4) . . ?
N2 Ga1 Cl1 99.48(4) . . ?
N1 Ga1 Ge1 113.72(4) . . ?
N2 Ga1 Ge1 112.74(4) . . ?
Cl1 Ga1 Ge1 132.143(13) . . ?
C1 N1 C6 117.63(12) . . ?
C1 N1 Ga1 117.56(10) . . ?
C6 N1 Ga1 124.48(10) . . ?
C3 N2 C18 116.39(12) . . ?
C3 N2 Ga1 117.66(10) . . ?
C18 N2 Ga1 125.51(10) . . ?
C54 N3 C55 169.5(2) . . ?
N1 C1 C2 123.90(14) . . ?
N1 C1 C4 119.85(13) . . ?
C2 C1 C4 116.24(14) . . ?
C1 C2 C3 127.47(14) . . ?
N2 C3 C2 124.21(14) . . ?
N2 C3 C5 120.07(14) . . ?
C2 C3 C5 115.71(14) . . ?
C11 C6 C7 121.01(14) . . ?
C11 C6 N1 118.52(14) . . ?
C7 C6 N1 120.44(14) . . ?
C8 C7 C6 118.08(15) . . ?
C8 C7 C12 119.43(15) . . ?
C6 C7 C12 122.48(14) . . ?
C9 C8 C7 121.62(16) . . ?
C10 C9 C8 119.64(15) . . ?
C9 C10 C11 121.12(16) . . ?
C10 C11 C6 118.50(15) . . ?
C10 C11 C15 119.51(15) . . ?
C6 C11 C15 121.95(14) . . ?
C7 C12 C14 110.30(13) . . ?
C7 C12 C13 112.56(14) . . ?
C14 C12 C13 109.79(14) . . ?
C16 C15 C11 111.49(18) . . ?
C16 C15 C17 109.86(18) . . ?
C11 C15 C17 112.38(17) . . ?
C23 C18 C19 121.01(14) . . ?
C23 C18 N2 119.21(14) . . ?
C19 C18 N2 119.63(14) . . ?
C20 C19 C18 118.38(15) . . ?
C20 C19 C24 119.51(15) . . ?
C18 C19 C24 122.10(13) . . ?
C21 C20 C19 121.03(16) . . ?
C22 C21 C20 120.01(16) . . ?
C21 C22 C23 121.35(17) . . ?
C22 C23 C18 118.16(16) . . ?
C22 C23 C27 117.4(4) . . ?
C18 C23 C27 124.0(4) . . ?
C22 C23 C27' 121.1(5) . . ?
C18 C23 C27' 120.6(5) . . ?
C19 C24 C26 109.28(14) . . ?
C19 C24 C25 113.23(14) . . ?
C26 C24 C25 110.54(15) . . ?
C23 C27 C29 109.4(7) . . ?
C23 C27 C28 115.2(6) . . ?
C29 C27 C28 109.4(6) . . ?
C28' C27' C29' 110.7(9) . . ?
C28' C27' C23 105.4(7) . . ?
C29' C27' C23 114.5(13) . . ?
C35 C30 C31 116.93(14) . . ?
C35 C30 Ge1 131.60(12) . . ?
C31 C30 Ge1 111.46(11) . . ?
C32 C31 C30 120.72(15) . . ?
C32 C31 C36 114.79(14) . . ?
C30 C31 C36 124.20(14) . . ?
C33 C32 C31 121.18(15) . . ?
C32 C33 C34 118.84(15) . . ?
C33 C34 C35 121.35(16) . . ?
C34 C35 C30 120.67(15) . . ?
C34 C35 C45 113.86(14) . . ?
C30 C35 C45 125.08(14) . . ?
C41 C36 C37 119.33(14) . . ?
C41 C36 C31 120.15(14) . . ?
C37 C36 C31 119.89(14) . . ?
C38 C37 C36 119.30(14) . . ?
C38 C37 C42 119.17(14) . . ?
C36 C37 C42 121.53(14) . . ?
C39 C38 C37 122.02(15) . . ?
C40 C39 C38 118.03(15) . . ?
C40 C39 C43 120.96(16) . . ?
C38 C39 C43 121.00(16) . . ?
C39 C40 C41 121.88(15) . . ?
C40 C41 C36 119.42(15) . . ?
C40 C41 C44 119.48(15) . . ?
C36 C41 C44 121.10(15) . . ?
C50 C45 C46 119.82(15) . . ?
C50 C45 C35 121.53(15) . . ?
C46 C45 C35 117.82(14) . . ?
C47 C46 C45 119.28(15) . . ?
C47 C46 C51 119.93(15) . . ?
C45 C46 C51 120.65(15) . . ?
C46 C47 C48 121.53(16) . . ?
C49 C48 C47 118.17(16) . . ?
C49 C48 C52 121.53(17) . . ?
C47 C48 C52 120.29(17) . . ?
C48 C49 C50 122.12(16) . . ?
C49 C50 C45 118.71(15) . . ?
C49 C50 C53 119.46(15) . . ?
C45 C50 C53 121.79(15) . . ?
N3 C54 Ge1 162.26(17) . . ?
N3 C55 C56 111.01(17) . . ?
N3 C55 C60 109.81(16) . . ?
C56 C55 C60 111.74(17) . . ?
C55 C56 C57 110.18(19) . . ?
C58 C57 C56 110.70(18) . . ?
C59 C58 C57 110.32(18) . . ?
C58 C59 C60 111.80(18) . . ?
C55 C60 C59 109.68(17) . . ?

loop_
_geom_bond_atom_site_label_1
_geom_bond_atom_site_label_2
_geom_bond_distance
_geom_bond_site_symmetry_2
_geom_bond_publ_flag
Ge1 C54 2.0037(18) . ?
Ge1 C30 2.0413(15) . ?
Ge1 Ga1 2.4964(3) . ?
Ga1 N1 1.9882(13) . ?
Ga1 N2 1.9913(13) . ?
Ga1 Cl1 2.2779(4) . ?
N1 C1 1.343(2) . ?
N1 C6 1.4448(19) . ?
N2 C3 1.338(2) . ?
N2 C18 1.4503(18) . ?
N3 C54 1.154(2) . ?
N3 C55 1.447(2) . ?
C1 C2 1.396(2) . ?
C1 C4 1.515(2) . ?
C2 C3 1.402(2) . ?
C3 C5 1.513(2) . ?
C6 C11 1.406(2) . ?
C6 C7 1.409(2) . ?
C7 C8 1.394(2) . ?
C7 C12 1.515(2) . ?
C8 C9 1.385(3) . ?
C9 C10 1.383(3) . ?
C10 C11 1.397(2) . ?
C11 C15 1.519(2) . ?
C12 C14 1.532(2) . ?
C12 C13 1.533(2) . ?
C15 C16 1.514(4) . ?
C15 C17 1.522(3) . ?
C18 C23 1.406(2) . ?
C18 C19 1.409(2) . ?
C19 C20 1.399(2) . ?
C19 C24 1.517(2) . ?
C20 C21 1.382(3) . ?
C21 C22 1.379(3) . ?
C22 C23 1.399(2) . ?
C23 C27 1.454(10) . ?
C23 C27' 1.633(14) . ?
C24 C26 1.529(3) . ?
C24 C25 1.535(2) . ?
C27 C29 1.534(7) . ?
C27 C28 1.540(8) . ?
C27' C28' 1.517(10) . ?
C27' C29' 1.528(11) . ?
C30 C35 1.413(2) . ?
C30 C31 1.419(2) . ?
C31 C32 1.400(2) . ?
C31 C36 1.501(2) . ?
C32 C33 1.380(2) . ?
C33 C34 1.384(2) . ?
C34 C35 1.398(2) . ?
C35 C45 1.500(2) . ?
C36 C41 1.408(2) . ?
C36 C37 1.408(2) . ?
C37 C38 1.391(2) . ?
C37 C42 1.510(2) . ?
C38 C39 1.390(2) . ?
C39 C40 1.390(2) . ?
C39 C43 1.509(2) . ?
C40 C41 1.392(2) . ?
C41 C44 1.510(2) . ?
C45 C50 1.402(2) . ?
C45 C46 1.406(2) . ?
C46 C47 1.391(2) . ?
C46 C51 1.511(2) . ?
C47 C48 1.394(2) . ?
C48 C49 1.384(3) . ?
C48 C52 1.512(2) . ?
C49 C50 1.398(2) . ?
C50 C53 1.505(2) . ?
C55 C56 1.512(3) . ?
C55 C60 1.513(3) . ?
C56 C57 1.531(3) . ?
C57 C58 1.521(3) . ?
C58 C59 1.512(3) . ?
C59 C60 1.526(3) . ?
